data_2205802
loop_
_publ_author_name
'Yaz\?ic\?i, Serap'
'Akdemir, Nesuhi'
'A\<gar, Erbil '
'\"Ozil, Musa'
'\,Senel, \.Ismet '

_publ_section_title
;
 4-(5-Indanyloxy)phthalonitrile
;
_journal_issue 5
_journal_name_full 'Acta Crystallographica Section E'
_journal_page_first o1304
_journal_page_last o1305
_journal_paper_doi 10.1107/S1600536805010330
_journal_volume 61
_journal_year 2005
_chemical_formula_iupac 'C17 H12 N2 O1'
_chemical_formula_moiety 'C17 H12 N2 O1'
_chemical_formula_sum 'C17 H12 N2 O'
_chemical_formula_weight 260.29
_chemical_name_systematic
;
4-(5-Indanyloxy)phthalonitrile
;
_space_group_IT_number 19
_symmetry_cell_setting orthorhombic
_symmetry_space_group_name_Hall 'P 2ac 2ab'
_symmetry_space_group_name_H-M 'P 21 21 21'
_atom_sites_solution_hydrogens geom
_atom_sites_solution_primary direct
_atom_sites_solution_secondary difmap
_cell_angle_alpha 90.00
_cell_angle_beta 90.00
_cell_angle_gamma 90.00
_cell_formula_units_Z 4
_cell_length_a 7.7260(3)
_cell_length_b 11.7276(5)
_cell_length_c 14.6536(8)
_cell_measurement_reflns_used 28036
_cell_measurement_temperature 293(2)
_cell_measurement_theta_max 29.92
_cell_measurement_theta_min 2.22
_cell_volume 1327.73(11)
_computing_cell_refinement X-AREA
_computing_data_collection 'X-AREA (Stoe & Cie, 2002)'
_computing_data_reduction 'X-RED32 (Stoe & Cie, 2002)'
_computing_molecular_graphics 'ORTEP-3 for Windows (Farrugia, 1997)'
_computing_publication_material 'WinGX (Farrugia, 1998)'
_computing_structure_refinement 'SHELXL97 (Sheldrick, 1997)'
_computing_structure_solution 'SHELXS97 (Sheldrick, 1997)'
_diffrn_ambient_temperature 293(2)
_diffrn_detector_area_resol_mean 6.67
_diffrn_measured_fraction_theta_full 0.999
_diffrn_measured_fraction_theta_max 0.999
_diffrn_measurement_device_type 'Stoe IPDS 2'
_diffrn_measurement_method '\w rotation'
_diffrn_radiation_monochromator graphite
_diffrn_radiation_source 'fine-focus sealed tube'
_diffrn_radiation_type MoK\a
_diffrn_radiation_wavelength 0.71073
_diffrn_reflns_av_R_equivalents 0.0512
_diffrn_reflns_av_sigmaI/netI 0.0176
_diffrn_reflns_limit_h_max 9
_diffrn_reflns_limit_h_min -9
_diffrn_reflns_limit_k_max 14
_diffrn_reflns_limit_k_min -14
_diffrn_reflns_limit_l_max 18
_diffrn_reflns_limit_l_min -18
_diffrn_reflns_number 16681
_diffrn_reflns_theta_full 25.99
_diffrn_reflns_theta_max 25.99
_diffrn_reflns_theta_min 2.22
_diffrn_standards_decay_% <2
_diffrn_standards_number 0
_exptl_absorpt_coefficient_mu 0.083
_exptl_absorpt_correction_T_max 0.989
_exptl_absorpt_correction_T_min 0.969
_exptl_absorpt_correction_type integration
_exptl_absorpt_process_details '(X-RED32; Stoe & Cie, 2002)'
_exptl_crystal_colour colourless
_exptl_crystal_density_diffrn 1.302
_exptl_crystal_density_meas ?
_exptl_crystal_density_method .
_exptl_crystal_description prismatic
_exptl_crystal_F_000 544
_exptl_crystal_size_max 0.420
_exptl_crystal_size_mid 0.320
_exptl_crystal_size_min 0.130
_refine_diff_density_max 0.165
_refine_diff_density_min -0.191
_refine_ls_extinction_method none
_refine_ls_goodness_of_fit_ref 1.069
_refine_ls_hydrogen_treatment constr
_refine_ls_matrix_type full
_refine_ls_number_parameters 181
_refine_ls_number_reflns 1515
_refine_ls_number_restraints 2
_refine_ls_restrained_S_all 1.077
_refine_ls_R_factor_all 0.0385
_refine_ls_R_factor_gt 0.0345
_refine_ls_shift/su_max 0.000
_refine_ls_shift/su_mean 0.000
_refine_ls_structure_factor_coef Fsqd
_refine_ls_weighting_details 'calc w = 1/[\s^2^(Fo^2^)+(0.0414P)^2^+0.3188P] where P=(Fo^2^+2Fc^2^)/3'
_refine_ls_weighting_scheme calc
_refine_ls_wR_factor_gt 0.0861
_refine_ls_wR_factor_ref 0.0878
_reflns_number_gt 1380
_reflns_number_total 1515
_reflns_threshold_expression I>2\s(I)
_cod_data_source_file sj6060.cif
_cod_data_source_block I
_cod_original_formula_sum 'C17 H12 N2 O1'
_cod_database_code 2205802
_cod_database_fobs_code 2205802

loop_
_symmetry_equiv_pos_as_xyz
'x, y, z'
'-x+1/2, -y, z+1/2'
'x+1/2, -y+1/2, -z'
'-x, y+1/2, -z+1/2'

loop_
_atom_site_label
_atom_site_fract_x
_atom_site_fract_y
_atom_site_fract_z
_atom_site_U_iso_or_equiv
_atom_site_adp_type
_atom_site_calc_flag
_atom_site_refinement_flags
_atom_site_occupancy
_atom_site_type_symbol
C1 1.0192(3) 0.19816(17) 0.52270(12) 0.0282(4) Uani d . 1 C
C2 1.1161(3) 0.09887(17) 0.52481(13) 0.0297(4) Uani d . 1 C
H2 1.1481 0.0633 0.4707 0.036 Uiso calc R 1 H
C3 1.1649(3) 0.05309(17) 0.60737(14) 0.0310(4) Uani d . 1 C
H3 1.2309 -0.0132 0.6090 0.037 Uiso calc R 1 H
C4 1.1158(3) 0.10547(16) 0.68825(13) 0.0286(4) Uani d . 1 C
C5 1.0174(3) 0.20620(16) 0.68532(12) 0.0269(4) Uani d . 1 C
C6 0.9699(3) 0.25277(16) 0.60233(13) 0.0288(4) Uani d . 1 C
H6 0.9057 0.3198 0.6000 0.035 Uiso calc R 1 H
C7 1.1630(3) 0.05721(19) 0.77495(15) 0.0358(5) Uani d . 1 C
C8 0.9661(3) 0.25923(18) 0.76969(13) 0.0316(5) Uani d . 1 C
C9 0.9401(3) 0.18861(17) 0.36467(12) 0.0297(4) Uani d . 1 C
C10 0.9892(3) 0.23798(17) 0.28310(13) 0.0316(4) Uani d . 1 C
H10 1.0514 0.3059 0.2823 0.038 Uiso calc R 1 H
C11 0.9437(3) 0.18413(17) 0.20272(13) 0.0308(4) Uani d D 1 C
C15 0.8545(3) 0.08052(18) 0.20435(14) 0.0318(5) Uani d D 1 C
C16 0.8074(3) 0.03291(18) 0.28690(14) 0.0335(5) Uani d . 1 C
H13 0.7477 -0.0359 0.2881 0.040 Uiso calc R 1 H
C17 0.8484(3) 0.08688(18) 0.36750(13) 0.0321(5) Uani d . 1 C
H14 0.8151 0.0556 0.4231 0.039 Uiso calc R 1 H
C12 0.9769(3) 0.2214(2) 0.10550(13) 0.0401(5) Uani d D 1 C
H15A 0.9403 0.2996 0.0959 0.048 Uiso calc R 1 H
H15B 1.0985 0.2145 0.0900 0.048 Uiso calc R 1 H
C13 0.8684(5) 0.1399(3) 0.05074(17) 0.0686(7) Uani d D 1 C
H16A 0.7649 0.1782 0.0293 0.082 Uiso calc R 1 H
H16B 0.9332 0.1140 -0.0020 0.082 Uiso calc R 1 H
C14 0.8194(3) 0.0403(2) 0.10840(14) 0.0435(6) Uani d D 1 C
H17A 0.8893 -0.0259 0.0936 0.052 Uiso calc R 1 H
H17B 0.6982 0.0211 0.1004 0.052 Uiso calc R 1 H
N1 1.1972(3) 0.01949(17) 0.84422(14) 0.0491(6) Uani d . 1 N
N2 0.9249(3) 0.29699(16) 0.83786(12) 0.0422(5) Uani d . 1 N
O1 0.9740(2) 0.25236(12) 0.44355(9) 0.0374(4) Uani d . 1 O

loop_
_atom_site_aniso_label
_atom_site_aniso_U_11
_atom_site_aniso_U_22
_atom_site_aniso_U_33
_atom_site_aniso_U_12
_atom_site_aniso_U_13
_atom_site_aniso_U_23
C1 0.0338(11) 0.0274(9) 0.0236(8) -0.0032(9) 0.0000(8) 0.0028(8)
C2 0.0314(10) 0.0299(9) 0.0278(9) 0.0000(9) 0.0051(8) -0.0003(8)
C3 0.0285(10) 0.0274(9) 0.0371(10) 0.0028(8) 0.0010(9) 0.0027(9)
C4 0.0275(10) 0.0294(10) 0.0288(9) -0.0021(8) -0.0024(8) 0.0051(8)
C5 0.0274(10) 0.0273(9) 0.0261(9) -0.0031(8) 0.0004(8) 0.0010(8)
C6 0.0316(10) 0.0253(9) 0.0296(9) 0.0033(9) -0.0009(9) 0.0002(8)
C7 0.0404(12) 0.0316(10) 0.0353(11) 0.0001(10) -0.0056(10) 0.0030(9)
C8 0.0360(11) 0.0310(10) 0.0277(10) -0.0007(10) -0.0030(8) 0.0011(8)
C9 0.0349(11) 0.0294(9) 0.0250(9) 0.0063(10) 0.0006(8) 0.0000(7)
C10 0.0363(11) 0.0288(10) 0.0296(9) 0.0011(9) 0.0006(9) 0.0044(8)
C11 0.0293(10) 0.0356(10) 0.0276(10) 0.0033(10) 0.0009(8) 0.0042(8)
C15 0.0280(10) 0.0375(11) 0.0299(10) 0.0019(9) -0.0020(8) -0.0019(9)
C16 0.0329(11) 0.0334(10) 0.0341(10) -0.0033(9) -0.0008(9) 0.0016(9)
C17 0.0352(11) 0.0350(10) 0.0262(9) 0.0019(10) 0.0030(8) 0.0061(8)
C12 0.0467(13) 0.0487(13) 0.0250(9) 0.0035(11) 0.0026(10) 0.0058(10)
C13 0.090 0.087(2) 0.0290(12) -0.0275(18) -0.0147(14) 0.0100(13)
C14 0.0472(14) 0.0530(13) 0.0303(10) -0.0027(12) -0.0031(11) -0.0054(11)
N1 0.0631(15) 0.0440(11) 0.0403(10) 0.0005(11) -0.0141(11) 0.0095(9)
N2 0.0547(12) 0.0413(10) 0.0307(9) 0.0042(10) 0.0036(9) -0.0032(8)
O1 0.0614(10) 0.0280(7) 0.0227(7) 0.0053(8) -0.0032(7) 0.0011(5)

loop_
_atom_type_symbol
_atom_type_description
_atom_type_scat_dispersion_real
_atom_type_scat_dispersion_imag
_atom_type_scat_source
C C 0.0033 0.0000 'International Tables Vol C Tables 4.2.6.8 and 6.1.1.4'
H H 0.0000 0.0000 'International Tables Vol C Tables 4.2.6.8 and 6.1.1.4'
N N 0.0061 0.0000 'International Tables Vol C Tables 4.2.6.8 and 6.1.1.4'
O O 0.0106 0.0000 'International Tables Vol C Tables 4.2.6.8 and 6.1.1.4'

loop_
_geom_angle_atom_site_label_1
_geom_angle_atom_site_label_2
_geom_angle_atom_site_label_3
_geom_angle
O1 C1 C6 115.43(18)
O1 C1 C2 123.20(17)
C6 C1 C2 121.27(18)
C3 C2 C1 119.71(18)
C3 C2 H2 120.1
C1 C2 H2 120.1
C2 C3 C4 120.23(18)
C2 C3 H3 119.9
C4 C3 H3 119.9
C3 C4 C5 119.59(17)
C3 C4 C7 120.74(18)
C5 C4 C7 119.67(18)
C6 C5 C4 120.16(17)
C6 C5 C8 120.77(18)
C4 C5 C8 119.07(17)
C5 C6 C1 119.04(17)
C5 C6 H6 120.5
C1 C6 H6 120.5
N1 C7 C4 178.6(3)
N2 C8 C5 177.3(2)
C10 C9 C17 121.76(18)
C10 C9 O1 116.03(17)
C17 C9 O1 121.95(17)
C9 C10 C11 118.43(18)
C9 C10 H10 120.8
C11 C10 H10 120.8
C10 C11 C15 120.56(18)
C10 C11 C12 128.87(19)
C15 C11 C12 110.56(18)
C16 C15 C11 119.77(19)
C16 C15 C14 130.02(19)
C11 C15 C14 110.18(18)
C17 C16 C15 120.32(19)
C17 C16 H13 119.8
C15 C16 H13 119.8
C16 C17 C9 119.13(18)
C16 C17 H14 120.4
C9 C17 H14 120.4
C13 C12 C11 102.97(19)
C13 C12 H15A 111.2
C11 C12 H15A 111.2
C13 C12 H15B 111.2
C11 C12 H15B 111.2
H15A C12 H15B 109.1
C14 C13 C12 109.72(19)
C14 C13 H16A 109.7
C12 C13 H16A 109.7
C14 C13 H16B 109.7
C12 C13 H16B 109.7
H16A C13 H16B 108.2
C13 C14 C15 103.76(19)
C13 C14 H17A 111.0
C15 C14 H17A 111.0
C13 C14 H17B 111.0
C15 C14 H17B 111.0
H17A C14 H17B 109.0
C1 O1 C9 119.95(15)

loop_
_geom_bond_atom_site_label_1
_geom_bond_atom_site_label_2
_geom_bond_distance
_geom_bond_publ_flag
C1 O1 1.368(2) ?
C1 C6 1.384(3) ?
C1 C2 1.385(3) ?
C2 C3 1.376(3) ?
C2 H2 0.9300 ?
C3 C4 1.388(3) ?
C3 H3 0.9300 ?
C4 C5 1.406(3) ?
C4 C7 1.438(3) ?
C5 C6 1.383(3) ?
C5 C8 1.440(3) ?
C6 H6 0.9300 ?
C7 N1 1.138(3) yes
C8 N2 1.138(3) yes
C9 C10 1.381(3) ?
C9 C17 1.388(3) ?
C9 O1 1.401(2) ?
C10 C11 1.382(3) ?
C10 H10 0.9300 ?
C11 C15 1.397(3) ?
C11 C12 1.512(3) ?
C15 C16 1.381(3) ?
C15 C14 1.508(3) ?
C16 C17 1.377(3) ?
C16 H13 0.9300 ?
C17 H14 0.9300 ?
C12 C13 1.503(4) ?
C12 H15A 0.9700 ?
C12 H15B 0.9700 ?
C13 C14 1.490(4) ?
C13 H16A 0.9700 ?
C13 H16B 0.9700 ?
C14 H17A 0.9700 ?
C14 H17B 0.9700 ?

loop_
_geom_torsion_atom_site_label_1
_geom_torsion_atom_site_label_2
_geom_torsion_atom_site_label_3
_geom_torsion_atom_site_label_4
_geom_torsion
O1 C1 C2 C3 176.22(19)
C6 C1 C2 C3 0.0(3)
C1 C2 C3 C4 0.6(3)
C2 C3 C4 C5 -0.6(3)
C2 C3 C4 C7 178.7(2)
C3 C4 C5 C6 0.0(3)
C7 C4 C5 C6 -179.38(19)
C3 C4 C5 C8 179.49(19)
C7 C4 C5 C8 0.2(3)
C4 C5 C6 C1 0.6(3)
C8 C5 C6 C1 -178.90(19)
O1 C1 C6 C5 -177.12(18)
C2 C1 C6 C5 -0.6(3)
C17 C9 C10 C11 0.5(3)
O1 C9 C10 C11 -173.74(19)
C9 C10 C11 C15 -1.8(3)
C9 C10 C11 C12 178.2(2)
C10 C11 C15 C16 1.7(3)
C12 C11 C15 C16 -178.33(19)
C10 C11 C15 C14 179.6(2)
C12 C11 C15 C14 -0.4(2)
C11 C15 C16 C17 -0.2(3)
C14 C15 C16 C17 -177.7(2)
C15 C16 C17 C9 -1.1(3)
C10 C9 C17 C16 0.9(3)
O1 C9 C17 C16 174.8(2)
C10 C11 C12 C13 -169.7(2)
C15 C11 C12 C13 10.3(3)
C11 C12 C13 C14 -16.5(3)
C12 C13 C14 C15 16.4(3)
C16 C15 C14 C13 167.9(3)
C11 C15 C14 C13 -9.7(3)
C6 C1 O1 C9 -149.78(19)
C2 C1 O1 C9 33.8(3)
C10 C9 O1 C1 -145.21(19)
C17 C9 O1 C1 40.5(3)

loop_
_cod_related_entry_id
_cod_related_entry_database
_cod_related_entry_code
1 ChemSpider 21129542
